data_2312587
loop_
_publ_author_name
'Dival, Bruno'
'Pitinato, Leonardo'
'Develly, Let&#xed;cia'
'Oliveira, Willian X. C.'

_publ_section_title
;
 Crystal structures of two unexpected products of vicinal diamines left to
 crystallize in acetone.
;
_journal_coeditor_code EF3057
_journal_issue 9
_journal_name_full 'Acta crystallographica. Section C, Structural chemistry'
_journal_paper_doi 10.1107/S2053229624007320
_journal_volume 80
_journal_year 2024
_chemical_formula_iupac 'C26 H30 N4 O4 S2'
_chemical_formula_moiety 'C26 H30 N4 O4 S2'
_chemical_formula_sum 'C26 H30 N4 O4 S2'
_chemical_formula_weight 526.66
_chemical_name_systematic 2,2,4-Trimethyl-8,9-bis(4-methylbenzenesulfonamido)-2,3-dihydro-5<i>H</i>-1,5-benzodiazepine
_space_group_crystal_system monoclinic
_space_group_IT_number 15
_space_group_name_Hall '-C 2yc'
_space_group_name_H-M_alt 'C 1 2/c 1'
_atom_sites_solution_hydrogens mixed
_audit_creation_method SHELXL-2019/3
_cell_angle_alpha 90
_cell_angle_beta 129.744(5)
_cell_angle_gamma 90
_cell_formula_units_Z 8
_cell_length_a 30.0416(9)
_cell_length_b 9.70180(10)
_cell_length_c 24.0984(7)
_cell_measurement_reflns_used 17655
_cell_measurement_temperature 293(2)
_cell_measurement_theta_max 73.4160
_cell_measurement_theta_min 3.7370
_cell_volume 5400.6(5)
_computing_cell_refinement
;
CrysAlis PRO (Rigaku OD, 2022)
;
_computing_data_collection
;
CrysAlis PRO (Rigaku OD, 2022)
;
_computing_data_reduction
;
CrysAlis PRO (Rigaku OD, 2022)
;
_computing_molecular_graphics
;
<i>Mercury</i> (Macrae <i>et al.</i>, 2020)
;
_computing_publication_material
;
SHELXL2019 (Sheldrick, 2015)
;
_computing_structure_refinement
;
SHELXL2019 (Sheldrick, 2015)
;
_computing_structure_solution
;
SUPERFLIP (Palatinus et al., 2007)
;
_diffrn_ambient_temperature 293(2)
_diffrn_detector_area_resol_mean 10.0000
_diffrn_measured_fraction_theta_full 1.000
_diffrn_measured_fraction_theta_max 1.000
_diffrn_measurement_device_type 'Rigaku XtaLAB Synergy Dualflex diffractometer with a HyPix detector'
_diffrn_measurement_method '\w scans'
_diffrn_radiation_type CuK\a
_diffrn_radiation_wavelength 1.54184
_diffrn_reflns_av_R_equivalents 0.0690
_diffrn_reflns_av_unetI/netI 0.0255
_diffrn_reflns_limit_h_max 36
_diffrn_reflns_limit_h_min -36
_diffrn_reflns_limit_k_max 11
_diffrn_reflns_limit_k_min -11
_diffrn_reflns_limit_l_max 29
_diffrn_reflns_limit_l_min -29
_diffrn_reflns_number 76569
_diffrn_reflns_theta_full 67.684
_diffrn_reflns_theta_max 68.244
_diffrn_reflns_theta_min 3.750
_diffrn_source 'micro-focus sealed X-ray tube'
_exptl_absorpt_coefficient_mu 2.104
_exptl_absorpt_correction_T_max 1.000
_exptl_absorpt_correction_T_min 0.603
_exptl_absorpt_correction_type gaussian
_exptl_absorpt_process_details
;
(CrysAlis PRO; Rigaku OD, 2022)
;
_exptl_crystal_colour Yellow
_exptl_crystal_density_diffrn 1.295
_exptl_crystal_description Needle
_exptl_crystal_F_000 2224
_exptl_crystal_size_max 0.190
_exptl_crystal_size_mid 0.067
_exptl_crystal_size_min 0.058
_refine_diff_density_max 0.414
_refine_diff_density_min -0.340
_refine_ls_extinction_method none
_refine_ls_goodness_of_fit_ref 1.067
_refine_ls_hydrogen_treatment mixed
_refine_ls_matrix_type full
_refine_ls_number_parameters 334
_refine_ls_number_reflns 4942
_refine_ls_number_restraints 9
_refine_ls_restrained_S_all 5.229
_refine_ls_R_factor_all 0.0533
_refine_ls_R_factor_gt 0.0425
_refine_ls_shift/su_max 0.001
_refine_ls_shift/su_mean 0.000
_refine_ls_structure_factor_coef Fsqd
_refine_ls_weighting_details 'w=1/[\s^2^(Fo^2^)+(0.0632P)^2^+2.9523P] where P=(Fo^2^+2Fc^2^)/3'
_refine_ls_weighting_scheme calc
_refine_ls_wR_factor_gt 0.1176
_refine_ls_wR_factor_ref 0.1262
_reflns_number_gt 3970
_reflns_number_total 4942
_reflns_threshold_expression 'I > 2\s(I)'
_cod_data_source_file ef3057sup1.cif
_cod_data_source_block 2
_cod_original_cell_volume 5400.6(4)
_cod_original_sg_symbol_H-M 'C 2/c'
_cod_database_code 2312587
_shelx_space_group_comment
;
The symmetry employed for this shelxl refinement is uniquely defined
by the following loop, which should always be used as a source of
symmetry information in preference to the above space-group names.
They are only intended as comments.
;

loop_
_space_group_symop_operation_xyz
'x, y, z'
'-x, y, -z+1/2'
'x+1/2, y+1/2, z'
'-x+1/2, y+1/2, -z+1/2'
'-x, -y, -z'
'x, -y, z-1/2'
'-x+1/2, -y+1/2, -z'
'x+1/2, -y+1/2, z-1/2'

loop_
_atom_site_type_symbol
_atom_site_label
_atom_site_fract_x
_atom_site_fract_y
_atom_site_fract_z
_atom_site_U_iso_or_equiv
_atom_site_adp_type
_atom_site_calc_flag
_atom_site_occupancy
_atom_site_disorder_assembly
_atom_site_disorder_group
C C1 0.71423(9) 0.4329(3) 0.19402(12) 0.0680(6) Uani d 1 . .
H H1A 0.748099 0.382180 0.231771 0.102 Uiso calc 0.5 . .
H H1B 0.712625 0.439205 0.153013 0.102 Uiso calc 0.5 . .
H H1C 0.715882 0.523891 0.210925 0.102 Uiso calc 0.5 . .
H H1D 0.702971 0.514671 0.165368 0.102 Uiso calc 0.5 . .
H H1E 0.738446 0.457646 0.244126 0.102 Uiso calc 0.5 . .
H H1F 0.735188 0.372960 0.186215 0.102 Uiso calc 0.5 . .
C C2 0.66158(8) 0.3607(2) 0.17283(10) 0.0488(4) Uani d 1 . .
C C3 0.66800(8) 0.2267(2) 0.20855(10) 0.0513(5) Uani d 1 . .
H H3A 0.706441 0.190225 0.232322 0.062 Uiso calc 1 . .
H H3B 0.640257 0.161156 0.171684 0.062 Uiso calc 1 . .
C C4 0.65887(8) 0.2389(2) 0.26430(9) 0.0484(4) Uani d 1 . .
C C5 0.71114(9) 0.3070(3) 0.33294(11) 0.0679(6) Uani d 1 . .
H H5A 0.744875 0.251282 0.353661 0.102 Uiso calc 1 . .
H H5B 0.716995 0.396575 0.321630 0.102 Uiso calc 1 . .
H H5C 0.704515 0.316115 0.366814 0.102 Uiso calc 1 . .
C C6 0.64897(11) 0.0963(2) 0.28054(13) 0.0682(6) Uani d 1 . .
H H6A 0.682163 0.039472 0.299776 0.102 Uiso calc 1 . .
H H6B 0.643105 0.103426 0.315199 0.102 Uiso calc 1 . .
H H6C 0.615391 0.055690 0.236924 0.102 Uiso calc 1 . .
C C7 0.55854(8) 0.31690(18) 0.15961(9) 0.0436(4) Uani d 1 . .
C C8 0.50567(8) 0.2786(2) 0.14068(10) 0.0486(4) Uani d 1 . .
H H8 0.503867 0.252706 0.176358 0.058 Uiso calc 1 . .
C C9 0.45640(8) 0.27889(19) 0.06986(10) 0.0465(4) Uani d 1 . .
C C10 0.45868(8) 0.31373(18) 0.01528(9) 0.0438(4) Uani d 1 . .
C C11 0.51167(8) 0.34938(19) 0.03504(9) 0.0444(4) Uani d 1 . .
H H11 0.513870 0.371146 -0.000732 0.053 Uiso calc 1 . .
C C12 0.56160(7) 0.35358(19) 0.10667(9) 0.0427(4) Uani d 1 . .
C C13 0.33911(9) 0.4654(2) 0.02408(11) 0.0591(5) Uani d 1 . .
C C14 0.28100(10) 0.4917(3) -0.01446(13) 0.0736(7) Uani d 1 . .
H H14 0.257394 0.427948 -0.015412 0.088 Uiso calc 1 . .
C C15 0.25843(13) 0.6157(3) -0.05191(16) 0.0919(9) Uani d 1 . .
H H15 0.219378 0.634561 -0.077511 0.110 Uiso calc 1 . .
C C16 0.29200(17) 0.7107(3) -0.05218(17) 0.0916(9) Uani d 1 . .
C C17 0.34921(16) 0.6808(3) -0.01489(19) 0.0909(9) Uani d 1 . .
H H17 0.372295 0.742935 -0.015821 0.109 Uiso calc 1 . .
C C18 0.37328(12) 0.5608(3) 0.02388(16) 0.0780(7) Uani d 1 . .
H H18 0.412529 0.543677 0.049999 0.094 Uiso calc 1 . .
C C19 0.2659(2) 0.8455(4) -0.0940(2) 0.1455(17) Uani d 1 . .
H H19A 0.225538 0.848871 -0.116638 0.218 Uiso calc 1 . .
H H19B 0.285586 0.921905 -0.061396 0.218 Uiso calc 1 . .
H H19C 0.270076 0.850652 -0.130220 0.218 Uiso calc 1 . .
C C20 0.43894(10) 0.1860(2) -0.12497(11) 0.0632(6) Uani d 1 . .
C C21 0.48001(12) 0.0821(3) -0.09237(14) 0.0790(7) Uani d 1 . .
H H21 0.480013 0.015334 -0.064689 0.095 Uiso calc 1 . .
C C22 0.52097(13) 0.0788(3) -0.10140(17) 0.0924(9) Uani d 1 . .
H H22 0.548284 0.008389 -0.079624 0.111 Uiso calc 1 . .
C C23 0.52286(14) 0.1764(4) -0.14163(16) 0.0905(9) Uani d 1 . .
C C24 0.48214(14) 0.2816(3) -0.17212(16) 0.0909(9) Uani d 1 . .
H H24 0.483135 0.350438 -0.198185 0.109 Uiso calc 1 . .
C C25 0.44044(12) 0.2867(3) -0.16476(13) 0.0751(7) Uani d 1 . .
H H25 0.413262 0.357449 -0.186358 0.090 Uiso calc 1 . .
C C26 0.56767(18) 0.1675(5) -0.1511(2) 0.1352(16) Uani d 1 . .
H H26A 0.562704 0.242966 -0.180352 0.203 Uiso calc 1 . .
H H26B 0.605636 0.171689 -0.104721 0.203 Uiso calc 1 . .
H H26C 0.563253 0.082000 -0.174247 0.203 Uiso calc 1 . .
N N1 0.61176(6) 0.41314(17) 0.12280(8) 0.0475(4) Uani d 1 . .
N N2 0.60800(7) 0.32881(17) 0.23443(8) 0.0499(4) Uani d 1 . .
H H2 0.59383(15) 0.3100(8) 0.25826(17) 0.060 Uiso d 1 . .
N N3 0.40186(7) 0.23456(19) 0.04887(9) 0.0558(4) Uani d 1 . .
H H3 0.3770(8) 0.206(2) 0.0027(4) 0.067 Uiso d 1 . .
N N4 0.40591(7) 0.32307(17) -0.05841(8) 0.0503(4) Uani d 1 . .
H H4 0.3964(7) 0.4083(5) -0.0781(5) 0.060 Uiso d 1 . .
O O1 0.32280(7) 0.2228(2) 0.05207(11) 0.0861(6) Uani d 1 . .
O O2 0.41265(7) 0.3463(2) 0.14866(8) 0.0839(5) Uani d 1 . .
O O3 0.39019(9) 0.07239(18) -0.07875(11) 0.0930(6) Uani d 1 . .
O O4 0.33343(7) 0.2375(2) -0.18079(9) 0.0909(6) Uani d 1 . .
S S1 0.36929(2) 0.31189(6) 0.07423(3) 0.06194(18) Uani d 1 . .
S S2 0.38699(2) 0.19603(6) -0.11374(3) 0.06646(19) Uani d 1 . .

loop_
_atom_site_aniso_label
_atom_site_aniso_U_11
_atom_site_aniso_U_22
_atom_site_aniso_U_33
_atom_site_aniso_U_12
_atom_site_aniso_U_13
_atom_site_aniso_U_23
C1 0.0374(10) 0.0943(17) 0.0613(12) -0.0013(10) 0.0265(10) 0.0116(12)
C2 0.0371(9) 0.0644(12) 0.0416(9) 0.0026(8) 0.0237(8) 0.0026(8)
C3 0.0434(10) 0.0588(12) 0.0463(10) 0.0100(9) 0.0262(9) 0.0040(8)
C4 0.0413(10) 0.0580(11) 0.0385(9) 0.0044(8) 0.0220(8) 0.0050(8)
C5 0.0471(12) 0.0961(18) 0.0439(11) -0.0032(11) 0.0215(10) -0.0054(11)
C6 0.0698(14) 0.0670(14) 0.0662(13) 0.0073(11) 0.0428(12) 0.0137(11)
C7 0.0381(9) 0.0481(10) 0.0416(9) 0.0037(7) 0.0242(8) 0.0008(7)
C8 0.0445(10) 0.0599(11) 0.0463(10) 0.0047(8) 0.0313(9) 0.0075(8)
C9 0.0382(9) 0.0495(10) 0.0525(10) -0.0005(8) 0.0293(9) 0.0034(8)
C10 0.0356(9) 0.0476(10) 0.0401(9) 0.0005(7) 0.0205(8) 0.0013(7)
C11 0.0391(9) 0.0521(10) 0.0399(9) -0.0002(8) 0.0243(8) 0.0037(8)
C12 0.0360(9) 0.0475(10) 0.0413(9) 0.0004(7) 0.0231(8) 0.0018(7)
C13 0.0508(11) 0.0724(14) 0.0584(12) -0.0019(10) 0.0368(10) -0.0062(10)
C14 0.0533(13) 0.0841(17) 0.0733(15) 0.0012(12) 0.0358(12) -0.0070(13)
C15 0.0704(17) 0.098(2) 0.0825(18) 0.0249(16) 0.0376(15) -0.0003(16)
C16 0.119(3) 0.0717(17) 0.090(2) 0.0168(18) 0.070(2) 0.0034(14)
C17 0.114(3) 0.0690(17) 0.115(2) 0.0007(16) 0.085(2) 0.0013(15)
C18 0.0742(16) 0.0747(16) 0.0983(19) -0.0039(13) 0.0612(16) -0.0024(14)
C19 0.196(5) 0.098(3) 0.147(4) 0.062(3) 0.112(4) 0.039(2)
C20 0.0641(14) 0.0605(13) 0.0468(11) -0.0013(10) 0.0270(10) -0.0106(9)
C21 0.0810(17) 0.0591(14) 0.0716(15) 0.0039(12) 0.0370(14) -0.0016(11)
C22 0.0811(19) 0.0809(19) 0.091(2) 0.0200(15) 0.0439(17) -0.0080(16)
C23 0.088(2) 0.109(2) 0.0741(17) 0.0166(17) 0.0517(16) -0.0078(16)
C24 0.104(2) 0.106(2) 0.0770(17) 0.0195(18) 0.0642(17) 0.0119(16)
C25 0.0814(17) 0.0794(16) 0.0606(14) 0.0176(13) 0.0437(13) 0.0072(12)
C26 0.116(3) 0.201(5) 0.111(3) 0.034(3) 0.082(3) -0.008(3)
N1 0.0352(8) 0.0597(9) 0.0427(8) -0.0015(7) 0.0227(7) 0.0040(7)
N2 0.0413(8) 0.0666(10) 0.0376(8) 0.0053(7) 0.0234(7) 0.0006(7)
N3 0.0410(9) 0.0674(11) 0.0582(10) -0.0059(8) 0.0314(8) 0.0007(8)
N4 0.0369(8) 0.0565(10) 0.0431(8) -0.0031(7) 0.0189(7) 0.0008(7)
O1 0.0602(10) 0.1048(14) 0.1098(14) -0.0049(9) 0.0619(11) 0.0222(11)
O2 0.0597(10) 0.1425(17) 0.0554(9) 0.0101(10) 0.0396(8) 0.0065(10)
O3 0.1036(14) 0.0680(11) 0.0985(13) -0.0360(10) 0.0605(12) -0.0145(10)
O4 0.0485(9) 0.1245(15) 0.0551(9) -0.0182(10) 0.0125(8) -0.0205(10)
S1 0.0451(3) 0.0872(4) 0.0618(3) 0.0008(2) 0.0380(3) 0.0107(3)
S2 0.0538(3) 0.0693(4) 0.0535(3) -0.0189(2) 0.0238(3) -0.0126(2)

loop_
_atom_type_symbol
_atom_type_description
_atom_type_scat_dispersion_real
_atom_type_scat_dispersion_imag
_atom_type_scat_source
C C 0.0181 0.0091 'International Tables Vol C Tables 4.2.6.8 and 6.1.1.4'
H H 0.0000 0.0000 'International Tables Vol C Tables 4.2.6.8 and 6.1.1.4'
N N 0.0311 0.0180 'International Tables Vol C Tables 4.2.6.8 and 6.1.1.4'
O O 0.0492 0.0322 'International Tables Vol C Tables 4.2.6.8 and 6.1.1.4'
S S 0.3331 0.5567 'International Tables Vol C Tables 4.2.6.8 and 6.1.1.4'

loop_
_geom_angle_atom_site_label_1
_geom_angle_atom_site_label_2
_geom_angle_atom_site_label_3
_geom_angle_site_symmetry_1
_geom_angle_site_symmetry_3
_geom_angle
_geom_angle_publ_flag
C2 C1 H1A . . 109.5 ?
C2 C1 H1B . . 109.5 ?
H1A C1 H1B . . 109.5 ?
C2 C1 H1C . . 109.5 ?
H1A C1 H1C . . 109.5 ?
H1B C1 H1C . . 109.5 ?
C2 C1 H1D . . 109.5 ?
C2 C1 H1E . . 109.5 ?
H1D C1 H1E . . 109.5 ?
C2 C1 H1F . . 109.5 ?
H1D C1 H1F . . 109.5 ?
H1E C1 H1F . . 109.5 ?
N1 C2 C1 . . 118.73(19) ?
N1 C2 C3 . . 121.80(17) ?
C1 C2 C3 . . 119.43(17) ?
C2 C3 C4 . . 113.85(16) ?
C2 C3 H3A . . 108.8 ?
C4 C3 H3A . . 108.8 ?
C2 C3 H3B . . 108.8 ?
C4 C3 H3B . . 108.8 ?
H3A C3 H3B . . 107.7 ?
N2 C4 C6 . . 110.45(17) ?
N2 C4 C5 . . 107.38(17) ?
C6 C4 C5 . . 110.58(17) ?
N2 C4 C3 . . 108.95(14) ?
C6 C4 C3 . . 109.17(18) ?
C5 C4 C3 . . 110.28(17) ?
C4 C5 H5A . . 109.5 ?
C4 C5 H5B . . 109.5 ?
H5A C5 H5B . . 109.5 ?
C4 C5 H5C . . 109.5 ?
H5A C5 H5C . . 109.5 ?
H5B C5 H5C . . 109.5 ?
C4 C6 H6A . . 109.5 ?
C4 C6 H6B . . 109.5 ?
H6A C6 H6B . . 109.5 ?
C4 C6 H6C . . 109.5 ?
H6A C6 H6C . . 109.5 ?
H6B C6 H6C . . 109.5 ?
C12 C7 C8 . . 120.05(16) ?
C12 C7 N2 . . 120.93(16) ?
C8 C7 N2 . . 118.80(16) ?
C9 C8 C7 . . 120.35(17) ?
C9 C8 H8 . . 119.8 ?
C7 C8 H8 . . 119.8 ?
C8 C9 C10 . . 120.51(17) ?
C8 C9 N3 . . 121.27(17) ?
C10 C9 N3 . . 118.08(16) ?
C11 C10 C9 . . 118.27(16) ?
C11 C10 N4 . . 121.76(16) ?
C9 C10 N4 . . 119.75(16) ?
C10 C11 C12 . . 121.84(17) ?
C10 C11 H11 . . 119.1 ?
C12 C11 H11 . . 119.1 ?
C7 C12 C11 . . 118.95(17) ?
C7 C12 N1 . . 122.57(16) ?
C11 C12 N1 . . 117.92(16) ?
C14 C13 C18 . . 119.8(2) ?
C14 C13 S1 . . 119.55(19) ?
C18 C13 S1 . . 120.68(18) ?
C13 C14 C15 . . 118.6(3) ?
C13 C14 H14 . . 120.7 ?
C15 C14 H14 . . 120.7 ?
C16 C15 C14 . . 122.0(3) ?
C16 C15 H15 . . 119.0 ?
C14 C15 H15 . . 119.0 ?
C17 C16 C15 . . 118.3(3) ?
C17 C16 C19 . . 121.0(4) ?
C15 C16 C19 . . 120.7(4) ?
C16 C17 C18 . . 121.4(3) ?
C16 C17 H17 . . 119.3 ?
C18 C17 H17 . . 119.3 ?
C17 C18 C13 . . 120.0(3) ?
C17 C18 H18 . . 120.0 ?
C13 C18 H18 . . 120.0 ?
C16 C19 H19A . . 109.5 ?
C16 C19 H19B . . 109.5 ?
H19A C19 H19B . . 109.5 ?
C16 C19 H19C . . 109.5 ?
H19A C19 H19C . . 109.5 ?
H19B C19 H19C . . 109.5 ?
C21 C20 C25 . . 119.6(3) ?
C21 C20 S2 . . 120.8(2) ?
C25 C20 S2 . . 119.55(19) ?
C22 C21 C20 . . 119.2(3) ?
C22 C21 H21 . . 120.4 ?
C20 C21 H21 . . 120.4 ?
C21 C22 C23 . . 122.4(3) ?
C21 C22 H22 . . 118.8 ?
C23 C22 H22 . . 118.8 ?
C22 C23 C24 . . 117.2(3) ?
C22 C23 C26 . . 120.6(3) ?
C24 C23 C26 . . 122.2(3) ?
C25 C24 C23 . . 121.7(3) ?
C25 C24 H24 . . 119.1 ?
C23 C24 H24 . . 119.1 ?
C24 C25 C20 . . 119.9(3) ?
C24 C25 H25 . . 120.1 ?
C20 C25 H25 . . 120.1 ?
C23 C26 H26A . . 109.5 ?
C23 C26 H26B . . 109.5 ?
H26A C26 H26B . . 109.5 ?
C23 C26 H26C . . 109.5 ?
H26A C26 H26C . . 109.5 ?
H26B C26 H26C . . 109.5 ?
C2 N1 C12 . . 119.57(16) ?
C7 N2 C4 . . 118.74(15) ?
C7 N2 H2 . . 104.3(3) ?
C4 N2 H2 . . 108.8(3) ?
C9 N3 S1 . . 123.55(15) ?
C9 N3 H3 . . 112.6(16) ?
S1 N3 H3 . . 112.4(16) ?
C10 N4 S2 . . 119.65(13) ?
C10 N4 H4 . . 115.7(7) ?
S2 N4 H4 . . 115.8(7) ?
O1 S1 O2 . . 120.08(12) ?
O1 S1 N3 . . 105.07(11) ?
O2 S1 N3 . . 107.10(10) ?
O1 S1 C13 . . 107.74(11) ?
O2 S1 C13 . . 108.70(12) ?
N3 S1 C13 . . 107.52(10) ?
O4 S2 O3 . . 120.33(12) ?
O4 S2 N4 . . 105.31(11) ?
O3 S2 N4 . . 107.14(10) ?
O4 S2 C20 . . 108.19(12) ?
O3 S2 C20 . . 108.26(13) ?
N4 S2 C20 . . 106.86(9) ?

loop_
_geom_bond_atom_site_label_1
_geom_bond_atom_site_label_2
_geom_bond_site_symmetry_2
_geom_bond_distance
_geom_bond_publ_flag
C1 C2 . 1.490(3) ?
C1 H1A . 0.9600 ?
C1 H1B . 0.9600 ?
C1 H1C . 0.9600 ?
C1 H1D . 0.9600 ?
C1 H1E . 0.9600 ?
C1 H1F . 0.9600 ?
C2 N1 . 1.283(2) ?
C2 C3 . 1.502(3) ?
C3 C4 . 1.538(3) ?
C3 H3A . 0.9700 ?
C3 H3B . 0.9700 ?
C4 N2 . 1.486(2) ?
C4 C6 . 1.519(3) ?
C4 C5 . 1.522(3) ?
C5 H5A . 0.9600 ?
C5 H5B . 0.9600 ?
C5 H5C . 0.9600 ?
C6 H6A . 0.9600 ?
C6 H6B . 0.9600 ?
C6 H6C . 0.9600 ?
C7 C12 . 1.383(3) ?
C7 C8 . 1.394(3) ?
C7 N2 . 1.431(2) ?
C8 C9 . 1.369(3) ?
C8 H8 . 0.9300 ?
C9 C10 . 1.402(3) ?
C9 N3 . 1.437(2) ?
C10 C11 . 1.382(3) ?
C10 N4 . 1.440(2) ?
C11 C12 . 1.386(2) ?
C11 H11 . 0.9300 ?
C12 N1 . 1.416(2) ?
C13 C14 . 1.379(3) ?
C13 C18 . 1.385(3) ?
C13 S1 . 1.761(2) ?
C14 C15 . 1.393(4) ?
C14 H14 . 0.9300 ?
C15 C16 . 1.369(5) ?
C15 H15 . 0.9300 ?
C16 C17 . 1.368(5) ?
C16 C19 . 1.527(5) ?
C17 C18 . 1.373(4) ?
C17 H17 . 0.9300 ?
C18 H18 . 0.9300 ?
C19 H19A . 0.9600 ?
C19 H19B . 0.9600 ?
C19 H19C . 0.9600 ?
C20 C21 . 1.384(3) ?
C20 C25 . 1.390(4) ?
C20 S2 . 1.749(3) ?
C21 C22 . 1.380(4) ?
C21 H21 . 0.9300 ?
C22 C23 . 1.382(5) ?
C22 H22 . 0.9300 ?
C23 C24 . 1.389(4) ?
C23 C26 . 1.505(5) ?
C24 C25 . 1.374(4) ?
C24 H24 . 0.9300 ?
C25 H25 . 0.9300 ?
C26 H26A . 0.9600 ?
C26 H26B . 0.9600 ?
C26 H26C . 0.9600 ?
N2 H2 . 0.926(2) ?
N3 S1 . 1.6305(19) ?
N3 H3 . 0.899(2) ?
N4 S2 . 1.6282(17) ?
N4 H4 . 0.904(2) ?
O1 S1 . 1.4243(17) ?
O2 S1 . 1.4274(17) ?
O3 S2 . 1.4336(19) ?
O4 S2 . 1.4275(18) ?

loop_
_geom_hbond_atom_site_label_D
_geom_hbond_atom_site_label_H
_geom_hbond_atom_site_label_A
_geom_hbond_site_symmetry_A
_geom_hbond_distance_DH
_geom_hbond_distance_HA
_geom_hbond_distance_DA
_geom_hbond_angle_DHA
_geom_hbond_publ_flag
N3 H3 O3 . 0.899(2) 2.586(18) 3.268(3) 133.1(19) yes
N4 H4 N1 5_665 0.904(2) 1.970(5) 2.861(2) 168.1(18) yes
C1 H1B C16 5_665 0.96 2.76 3.584(4) 144.5 yes
C1 H1B C17 5_665 0.96 2.82 3.600(4) 138.5 yes
C1 H1C O4 5_665 0.96 2.59 3.434(4) 146.9 yes
C26 H26B C16 5_665 0.96 3.19 4.094(5) 157.2 yes
N2 H2 O2 2_655 0.926(2) 2.399(3) 3.254(2) 153.6(6) yes
C14 H14 O1 7 0.93 2.45 3.356(3) 164.7 yes
C1 H1A O4 8_556 0.96 2.34 3.293(3) 175.6 yes

loop_
_geom_torsion_atom_site_label_1
_geom_torsion_atom_site_label_2
_geom_torsion_atom_site_label_3
_geom_torsion_atom_site_label_4
_geom_torsion_site_symmetry_1
_geom_torsion_site_symmetry_2
_geom_torsion_site_symmetry_3
_geom_torsion_site_symmetry_4
_geom_torsion
_geom_torsion_publ_flag
N1 C2 C3 C4 . . . . -77.0(2) ?
C1 C2 C3 C4 . . . . 105.2(2) ?
C2 C3 C4 N2 . . . . 43.0(2) ?
C2 C3 C4 C6 . . . . 163.73(17) ?
C2 C3 C4 C5 . . . . -74.6(2) ?
C12 C7 C8 C9 . . . . -0.9(3) ?
N2 C7 C8 C9 . . . . 173.77(17) ?
C7 C8 C9 C10 . . . . 1.9(3) ?
C7 C8 C9 N3 . . . . 177.50(18) ?
C8 C9 C10 C11 . . . . -0.9(3) ?
N3 C9 C10 C11 . . . . -176.63(17) ?
C8 C9 C10 N4 . . . . -175.58(17) ?
N3 C9 C10 N4 . . . . 8.7(3) ?
C9 C10 C11 C12 . . . . -1.1(3) ?
N4 C10 C11 C12 . . . . 173.48(17) ?
C8 C7 C12 C11 . . . . -1.0(3) ?
N2 C7 C12 C11 . . . . -175.60(17) ?
C8 C7 C12 N1 . . . . 170.16(17) ?
N2 C7 C12 N1 . . . . -4.4(3) ?
C10 C11 C12 C7 . . . . 2.0(3) ?
C10 C11 C12 N1 . . . . -169.54(17) ?
C18 C13 C14 C15 . . . . -1.0(4) ?
S1 C13 C14 C15 . . . . 178.0(2) ?
C13 C14 C15 C16 . . . . 0.8(4) ?
C14 C15 C16 C17 . . . . 0.7(5) ?
C14 C15 C16 C19 . . . . 179.8(3) ?
C15 C16 C17 C18 . . . . -2.0(5) ?
C19 C16 C17 C18 . . . . 178.8(3) ?
C16 C17 C18 C13 . . . . 1.9(4) ?
C14 C13 C18 C17 . . . . -0.3(4) ?
S1 C13 C18 C17 . . . . -179.3(2) ?
C25 C20 C21 C22 . . . . -1.5(4) ?
S2 C20 C21 C22 . . . . -178.9(2) ?
C20 C21 C22 C23 . . . . 0.4(4) ?
C21 C22 C23 C24 . . . . 1.3(5) ?
C21 C22 C23 C26 . . . . -179.0(3) ?
C22 C23 C24 C25 . . . . -2.0(5) ?
C26 C23 C24 C25 . . . . 178.2(3) ?
C23 C24 C25 C20 . . . . 1.1(4) ?
C21 C20 C25 C24 . . . . 0.7(4) ?
S2 C20 C25 C24 . . . . 178.2(2) ?
C1 C2 N1 C12 . . . . -173.93(18) ?
C3 C2 N1 C12 . . . . 8.2(3) ?
C7 C12 N1 C2 . . . . 46.0(3) ?
C11 C12 N1 C2 . . . . -142.70(19) ?
C12 C7 N2 C4 . . . . -66.2(2) ?
C8 C7 N2 C4 . . . . 119.17(19) ?
C6 C4 N2 C7 . . . . -80.7(2) ?
C5 C4 N2 C7 . . . . 158.70(17) ?
C3 C4 N2 C7 . . . . 39.3(2) ?
C8 C9 N3 S1 . . . . 63.0(2) ?
C10 C9 N3 S1 . . . . -121.29(18) ?
C11 C10 N4 S2 . . . . 84.8(2) ?
C9 C10 N4 S2 . . . . -100.66(19) ?
C9 N3 S1 O1 . . . . -170.52(16) ?
C9 N3 S1 O2 . . . . -41.78(19) ?
C9 N3 S1 C13 . . . . 74.90(18) ?
C14 C13 S1 O1 . . . . 13.3(2) ?
C18 C13 S1 O1 . . . . -167.7(2) ?
C14 C13 S1 O2 . . . . -118.3(2) ?
C18 C13 S1 O2 . . . . 60.7(2) ?
C14 C13 S1 N3 . . . . 126.10(19) ?
C18 C13 S1 N3 . . . . -54.9(2) ?
C10 N4 S2 O4 . . . . 179.53(15) ?
C10 N4 S2 O3 . . . . 50.30(18) ?
C10 N4 S2 C20 . . . . -65.56(17) ?
C21 C20 S2 O4 . . . . -141.53(19) ?
C25 C20 S2 O4 . . . . 41.1(2) ?
C21 C20 S2 O3 . . . . -9.6(2) ?
C25 C20 S2 O3 . . . . 173.00(18) ?
C21 C20 S2 N4 . . . . 105.52(19) ?
C25 C20 S2 N4 . . . . -71.9(2) ?
C10 C9 N3 S1 . . . . -121.29(18) ?
C9 C10 N4 S2 . . . . -100.66(19) ?

_cod_database_fobs_code 2312587
